data_7013742
loop_
_publ_author_name
'Rheingold, Arnold L.'
'Liable-Sands, Louise M'
'Golen, James A.'
'Yap, Glenn P. A.'
'Trofimenko, Swiatoslaw'

_publ_section_title
;
 The coordination chemistry of the
 hydrotris(3-diphenylmethylpyrazol-1-yl)borate (Tp(CHPh2)) ligand.
;
_journal_issue 4
_journal_name_full 'Dalton transactions (Cambridge, England : 2003)'
_journal_page_first 598
_journal_page_last 604
_journal_paper_doi 10.1039/b313785f
_journal_year 2004
_chemical_formula_sum 'C57 H50 B2 Co N12'
_chemical_formula_weight 983.64
_chemical_name_systematic
;
?
;
_space_group_IT_number 14
_symmetry_cell_setting monoclinic
_symmetry_space_group_name_Hall '-P 2yn'
_symmetry_space_group_name_H-M 'P 1 21/n 1'
_atom_sites_solution_hydrogens geom
_atom_sites_solution_primary direct
_atom_sites_solution_secondary difmap
_audit_creation_method SHELXL-97
_cell_angle_alpha 90.00
_cell_angle_beta 99.110(2)
_cell_angle_gamma 90.00
_cell_formula_units_Z 4
_cell_length_a 13.6043(14)
_cell_length_b 21.828(2)
_cell_length_c 16.7262(18)
_cell_measurement_temperature 173(2)
_cell_volume 4904.3(9)
_computing_cell_refinement 'Bruker SMART'
_computing_data_collection 'Bruker SMART'
_computing_data_reduction 'Bruker SHELXTL'
_computing_molecular_graphics 'Bruker SHELXTL'
_computing_publication_material 'Bruker SHELXTL'
_computing_structure_refinement 'SHELXL-97 (Sheldrick, 1997)'
_computing_structure_solution 'SHELXS-97 (Sheldrick, 1990)'
_diffrn_ambient_temperature 173(2)
_diffrn_measured_fraction_theta_full 0.829
_diffrn_measured_fraction_theta_max 0.829
_diffrn_measurement_device_type 'CCD area detector'
_diffrn_measurement_method 'phi and omega scans'
_diffrn_radiation_monochromator graphite
_diffrn_radiation_source 'fine-focus sealed tube'
_diffrn_radiation_type MoK\a
_diffrn_radiation_wavelength 0.71073
_diffrn_reflns_av_R_equivalents 0.0315
_diffrn_reflns_av_sigmaI/netI 0.0366
_diffrn_reflns_limit_h_max 17
_diffrn_reflns_limit_h_min -17
_diffrn_reflns_limit_k_max 28
_diffrn_reflns_limit_k_min -28
_diffrn_reflns_limit_l_max 22
_diffrn_reflns_limit_l_min -22
_diffrn_reflns_number 24337
_diffrn_reflns_theta_full 28.36
_diffrn_reflns_theta_max 28.36
_diffrn_reflns_theta_min 1.55
_exptl_absorpt_coefficient_mu 0.403
_exptl_absorpt_correction_T_max 0.9059
_exptl_absorpt_correction_T_min 0.8553
_exptl_absorpt_correction_type 'Empirical from SADABS'
_exptl_crystal_colour Orange
_exptl_crystal_density_diffrn 1.332
_exptl_crystal_density_method 'not measured'
_exptl_crystal_description Block
_exptl_crystal_F_000 2052
_exptl_crystal_size_max 0.40
_exptl_crystal_size_mid 0.30
_exptl_crystal_size_min 0.25
_refine_diff_density_max 0.267
_refine_diff_density_min -0.923
_refine_diff_density_rms 0.055
_refine_ls_extinction_method none
_refine_ls_goodness_of_fit_ref 1.003
_refine_ls_hydrogen_treatment mixed
_refine_ls_matrix_type full
_refine_ls_number_parameters 669
_refine_ls_number_reflns 10182
_refine_ls_number_restraints 0
_refine_ls_restrained_S_all 1.003
_refine_ls_R_factor_all 0.0633
_refine_ls_R_factor_gt 0.0420
_refine_ls_shift/su_max 0.001
_refine_ls_shift/su_mean 0.000
_refine_ls_structure_factor_coef Fsqd
_refine_ls_weighting_details 'calc w=1/[\s^2^(Fo^2^)+(0.1000P)^2^+0.0000P] where P=(Fo^2^+2Fc^2^)/3'
_refine_ls_weighting_scheme calc
_refine_ls_wR_factor_gt 0.1232
_refine_ls_wR_factor_ref 0.1406
_reflns_number_gt 7841
_reflns_number_total 10182
_reflns_threshold_expression >2sigma(I)
_cod_data_source_file b313785f.txt
_cod_data_source_block trof102
_cod_depositor_comments
;
The following automatic conversions were performed:
'_symmetry_cell_setting' value 'Monoclinic' changed to 'monoclinic'
according to '/home/saulius/struct/CIF-dictionaries/cif_core.dic'
dictionary named 'cif_core.dic' version 2.4.1 from 2010-06-29.

Automatic conversion script
Id: cif_fix_enum 1527 2010-12-29 10:47:43Z saulius 
;
_cod_original_sg_symbol_H-M P2(1)/n
_cod_database_code 7013742

loop_
_symmetry_equiv_pos_as_xyz
'x, y, z'
'-x+1/2, y+1/2, -z+1/2'
'-x, -y, -z'
'x-1/2, -y-1/2, z-1/2'

loop_
_atom_site_label
_atom_site_type_symbol
_atom_site_fract_x
_atom_site_fract_y
_atom_site_fract_z
_atom_site_U_iso_or_equiv
_atom_site_adp_type
_atom_site_occupancy
_atom_site_symmetry_multiplicity
_atom_site_calc_flag
_atom_site_refinement_flags
_atom_site_disorder_assembly
_atom_site_disorder_group
Co1 Co 0.33390(2) 0.332956(11) 0.299874(17) 0.01723(10) Uani 1 1 d . . .
B1 B 0.22708(19) 0.29174(10) 0.12559(15) 0.0202(5) Uani 1 1 d . . .
H1 H 0.1924(16) 0.2768(10) 0.0634(14) 0.019(5) Uiso 1 1 d . . .
B2 B 0.4163(2) 0.37844(11) 0.48072(16) 0.0260(6) Uani 1 1 d . . .
H2 H 0.4425(16) 0.3947(9) 0.5421(13) 0.019(5) Uiso 1 1 d . . .
N1 N 0.35773(13) 0.24770(7) 0.23728(10) 0.0186(4) Uani 1 1 d . . .
N2 N 0.30301(13) 0.24319(7) 0.16151(10) 0.0196(4) Uani 1 1 d . . .
N3 N 0.16853(13) 0.32247(7) 0.25595(11) 0.0190(4) Uani 1 1 d . . .
N4 N 0.14686(13) 0.30018(7) 0.17899(11) 0.0200(4) Uani 1 1 d . . .
N5 N 0.34550(13) 0.37657(7) 0.18375(10) 0.0183(4) Uani 1 1 d . . .
N6 N 0.28118(13) 0.35360(7) 0.11988(10) 0.0187(4) Uani 1 1 d . . .
N7 N 0.30891(13) 0.41808(7) 0.35511(11) 0.0216(4) Uani 1 1 d . . .
N8 N 0.34658(14) 0.42686(8) 0.43461(11) 0.0246(4) Uani 1 1 d . . .
N9 N 0.32123(13) 0.28939(7) 0.41143(11) 0.0214(4) Uani 1 1 d . . .
N10 N 0.35982(14) 0.31780(8) 0.48231(11) 0.0236(4) Uani 1 1 d . . .
N11 N 0.48733(14) 0.34792(7) 0.35585(11) 0.0224(4) Uani 1 1 d . . .
N12 N 0.50398(14) 0.36718(8) 0.43469(11) 0.0240(4) Uani 1 1 d . . .
C1 C 0.41910(15) 0.19887(8) 0.24588(13) 0.0201(4) Uani 1 1 d . . .
C2 C 0.40320(18) 0.16325(9) 0.17479(14) 0.0268(5) Uani 1 1 d . . .
H2A H 0.4364 0.1265 0.1644 0.032 Uiso 1 1 calc R . .
C3 C 0.32982(17) 0.19283(9) 0.12391(13) 0.0241(5) Uani 1 1 d . . .
H3A H 0.3023 0.1800 0.0708 0.029 Uiso 1 1 calc R . .
C4 C 0.49025(16) 0.18513(9) 0.32167(13) 0.0204(4) Uani 1 1 d . . .
H4 H 0.4949(16) 0.2233(10) 0.3513(14) 0.021(6) Uiso 1 1 d . . .
C5 C 0.59449(17) 0.16946(9) 0.30180(14) 0.0231(5) Uani 1 1 d . . .
C6 C 0.65363(17) 0.12268(10) 0.33917(14) 0.0267(5) Uani 1 1 d . . .
H6A H 0.6292 0.0978 0.3783 0.032 Uiso 1 1 calc R . .
C7 C 0.74823(18) 0.11140(12) 0.32048(16) 0.0370(6) Uani 1 1 d . . .
H7A H 0.7871 0.0788 0.3464 0.044 Uiso 1 1 calc R . .
C8 C 0.7856(2) 0.14725(14) 0.26460(18) 0.0457(7) Uani 1 1 d . . .
H8A H 0.8505 0.1401 0.2524 0.055 Uiso 1 1 calc R . .
C9 C 0.7275(2) 0.19359(14) 0.22663(18) 0.0463(7) Uani 1 1 d . . .
H9A H 0.7527 0.2186 0.1880 0.056 Uiso 1 1 calc R . .
C10 C 0.63278(19) 0.20427(11) 0.24397(16) 0.0356(6) Uani 1 1 d . . .
H10A H 0.5932 0.2358 0.2160 0.043 Uiso 1 1 calc R . .
C11 C 0.45158(16) 0.13633(9) 0.37419(13) 0.0218(5) Uani 1 1 d . . .
C12 C 0.49207(18) 0.13291(10) 0.45556(14) 0.0275(5) Uani 1 1 d . . .
H12A H 0.5416 0.1616 0.4775 0.033 Uiso 1 1 calc R . .
C13 C 0.46174(19) 0.08839(11) 0.50559(15) 0.0343(6) Uani 1 1 d . . .
H13A H 0.4916 0.0861 0.5608 0.041 Uiso 1 1 calc R . .
C14 C 0.3877(2) 0.04722(11) 0.47475(16) 0.0381(6) Uani 1 1 d . . .
H14A H 0.3664 0.0167 0.5087 0.046 Uiso 1 1 calc R . .
C15 C 0.3454(2) 0.05093(11) 0.39494(17) 0.0391(6) Uani 1 1 d . . .
H15A H 0.2940 0.0231 0.3738 0.047 Uiso 1 1 calc R . .
C16 C 0.37706(17) 0.09511(10) 0.34449(15) 0.0289(5) Uani 1 1 d . . .
H16A H 0.3473 0.0970 0.2892 0.035 Uiso 1 1 calc R . .
C17 C 0.07992(16) 0.33111(8) 0.28066(14) 0.0201(4) Uani 1 1 d . . .
C18 C 0.00286(17) 0.31455(10) 0.21948(14) 0.0277(5) Uani 1 1 d . . .
H18A H -0.0665 0.3161 0.2213 0.033 Uiso 1 1 calc R . .
C19 C 0.04806(16) 0.29562(10) 0.15616(14) 0.0243(5) Uani 1 1 d . . .
H19A H 0.0152 0.2817 0.1050 0.029 Uiso 1 1 calc R . .
C20 C 0.06982(17) 0.35626(9) 0.36323(13) 0.0206(4) Uani 1 1 d . . .
H20 H 0.1351(18) 0.3668(10) 0.3878(14) 0.023(6) Uiso 1 1 d . . .
C21 C 0.01017(16) 0.41625(9) 0.35639(14) 0.0242(5) Uani 1 1 d . . .
C22 C -0.03982(19) 0.43516(11) 0.41806(16) 0.0345(6) Uani 1 1 d . . .
H22A H -0.0422 0.4091 0.4632 0.041 Uiso 1 1 calc R . .
C23 C -0.0869(2) 0.49245(12) 0.41444(18) 0.0431(7) Uani 1 1 d . . .
H23A H -0.1215 0.5047 0.4568 0.052 Uiso 1 1 calc R . .
C24 C -0.0832(2) 0.53096(11) 0.35015(19) 0.0448(7) Uani 1 1 d . . .
H24A H -0.1143 0.5700 0.3483 0.054 Uiso 1 1 calc R . .
C25 C -0.03419(18) 0.51244(11) 0.28841(18) 0.0380(6) Uani 1 1 d . . .
H25A H -0.0315 0.5389 0.2437 0.046 Uiso 1 1 calc R . .
C26 C 0.01134(17) 0.45544(10) 0.29105(16) 0.0302(5) Uani 1 1 d . . .
H26A H 0.0439 0.4430 0.2475 0.036 Uiso 1 1 calc R . .
C27 C 0.02817(16) 0.30849(9) 0.41555(13) 0.0225(5) Uani 1 1 d . . .
C28 C 0.08558(18) 0.28870(10) 0.48632(14) 0.0276(5) Uani 1 1 d . . .
H28A H 0.1497 0.3060 0.5027 0.033 Uiso 1 1 calc R . .
C29 C 0.0513(2) 0.24397(11) 0.53405(15) 0.0343(6) Uani 1 1 d . . .
H29A H 0.0926 0.2301 0.5818 0.041 Uiso 1 1 calc R . .
C30 C -0.0425(2) 0.21958(11) 0.51234(16) 0.0369(6) Uani 1 1 d . . .
H30A H -0.0661 0.1890 0.5449 0.044 Uiso 1 1 calc R . .
C31 C -0.1017(2) 0.23986(11) 0.44325(17) 0.0387(7) Uani 1 1 d . . .
H31A H -0.1670 0.2238 0.4286 0.046 Uiso 1 1 calc R . .
C32 C -0.06665(18) 0.28387(10) 0.39445(15) 0.0309(5) Uani 1 1 d . . .
H32A H -0.1078 0.2972 0.3464 0.037 Uiso 1 1 calc R . .
C33 C 0.38220(15) 0.42911(8) 0.15665(13) 0.0188(4) Uani 1 1 d . . .
C34 C 0.33824(16) 0.43979(9) 0.07666(13) 0.0233(5) Uani 1 1 d . . .
H34A H 0.3493 0.4737 0.0435 0.028 Uiso 1 1 calc R . .
C35 C 0.27533(16) 0.39075(9) 0.05583(13) 0.0211(4) Uani 1 1 d . . .
H35A H 0.2349 0.3845 0.0048 0.025 Uiso 1 1 calc R . .
C36 C 0.46493(16) 0.46332(9) 0.20769(13) 0.0200(4) Uani 1 1 d . . .
H36 H 0.4674(15) 0.4494(9) 0.2602(13) 0.011(5) Uiso 1 1 d . . .
C37 C 0.44771(15) 0.53250(9) 0.20862(13) 0.0199(4) Uani 1 1 d . . .
C38 C 0.42668(18) 0.56051(10) 0.27873(14) 0.0288(5) Uani 1 1 d . . .
H38A H 0.4248 0.5366 0.3259 0.035 Uiso 1 1 calc R . .
C39 C 0.4084(2) 0.62306(10) 0.28032(16) 0.0379(6) Uani 1 1 d . . .
H39A H 0.3935 0.6416 0.3284 0.046 Uiso 1 1 calc R . .
C40 C 0.4119(2) 0.65845(10) 0.21257(17) 0.0366(6) Uani 1 1 d . . .
H40A H 0.3984 0.7011 0.2136 0.044 Uiso 1 1 calc R . .
C41 C 0.43497(19) 0.63148(10) 0.14335(15) 0.0325(6) Uani 1 1 d . . .
H41A H 0.4382 0.6558 0.0967 0.039 Uiso 1 1 calc R . .
C42 C 0.45356(17) 0.56886(9) 0.14153(14) 0.0271(5) Uani 1 1 d . . .
H42A H 0.4704 0.5508 0.0938 0.032 Uiso 1 1 calc R . .
C43 C 0.56669(16) 0.44847(8) 0.18429(13) 0.0207(5) Uani 1 1 d . . .
C44 C 0.65057(17) 0.45340(10) 0.24280(15) 0.0292(5) Uani 1 1 d . . .
H44A H 0.6436 0.4671 0.2955 0.035 Uiso 1 1 calc R . .
C45 C 0.74475(18) 0.43876(11) 0.22626(17) 0.0360(6) Uani 1 1 d . . .
H45A H 0.8010 0.4407 0.2679 0.043 Uiso 1 1 calc R . .
C46 C 0.75585(19) 0.42132(11) 0.14828(17) 0.0371(6) Uani 1 1 d . . .
H46A H 0.8201 0.4121 0.1360 0.045 Uiso 1 1 calc R . .
C47 C 0.67414(19) 0.41741(11) 0.08922(17) 0.0375(6) Uani 1 1 d . . .
H47A H 0.6820 0.4059 0.0358 0.045 Uiso 1 1 calc R . .
C48 C 0.57920(18) 0.43024(10) 0.10683(15) 0.0309(5) Uani 1 1 d . . .
H48A H 0.5228 0.4265 0.0656 0.037 Uiso 1 1 calc R . .
C49 C 0.25088(16) 0.46635(9) 0.33265(15) 0.0257(5) Uani 1 1 d . . .
H49A H 0.2150 0.4726 0.2798 0.031 Uiso 1 1 calc R . .
C50 C 0.25023(19) 0.50632(10) 0.39760(16) 0.0356(6) Uani 1 1 d . . .
H50A H 0.2149 0.5438 0.3980 0.043 Uiso 1 1 calc R . .
C51 C 0.31155(19) 0.47959(10) 0.46034(16) 0.0350(6) Uani 1 1 d . . .
H51A H 0.3270 0.4957 0.5136 0.042 Uiso 1 1 calc R . .
C52 C 0.29168(16) 0.23429(9) 0.43202(15) 0.0261(5) Uani 1 1 d . . .
H52A H 0.2614 0.2044 0.3947 0.031 Uiso 1 1 calc R . .
C53 C 0.31112(18) 0.22625(10) 0.51562(15) 0.0315(6) Uani 1 1 d . . .
H53A H 0.2973 0.1912 0.5456 0.038 Uiso 1 1 calc R . .
C54 C 0.35461(17) 0.28010(10) 0.54525(14) 0.0284(5) Uani 1 1 d . . .
H54A H 0.3772 0.2892 0.6007 0.034 Uiso 1 1 calc R . .
C55 C 0.57697(18) 0.33898(9) 0.33591(16) 0.0286(5) Uani 1 1 d . . .
H55A H 0.5886 0.3258 0.2841 0.034 Uiso 1 1 calc R . .
C56 C 0.65152(19) 0.35151(12) 0.40072(18) 0.0399(6) Uani 1 1 d . . .
H56A H 0.7214 0.3484 0.4022 0.048 Uiso 1 1 calc R . .
C57 C 0.60214(19) 0.36930(11) 0.46181(16) 0.0343(6) Uani 1 1 d . . .
H57A H 0.6322 0.3812 0.5147 0.041 Uiso 1 1 calc R . .

loop_
_atom_site_aniso_label
_atom_site_aniso_U_11
_atom_site_aniso_U_22
_atom_site_aniso_U_33
_atom_site_aniso_U_23
_atom_site_aniso_U_13
_atom_site_aniso_U_12
Co1 0.01741(18) 0.01735(14) 0.01631(17) -0.00053(10) 0.00075(13) -0.00156(9)
B1 0.0208(13) 0.0213(11) 0.0170(13) -0.0008(8) -0.0016(11) -0.0039(8)
B2 0.0268(15) 0.0304(12) 0.0193(14) -0.0040(9) -0.0012(12) -0.0015(10)
N1 0.0192(10) 0.0191(8) 0.0165(9) -0.0002(6) -0.0007(8) -0.0013(6)
N2 0.0229(10) 0.0186(8) 0.0160(9) -0.0016(6) -0.0007(8) -0.0030(6)
N3 0.0197(10) 0.0188(8) 0.0177(9) 0.0014(6) 0.0005(8) -0.0014(6)
N4 0.0180(10) 0.0226(8) 0.0173(9) 0.0003(7) -0.0035(8) -0.0036(6)
N5 0.0176(10) 0.0197(8) 0.0170(9) -0.0014(6) 0.0002(8) -0.0020(6)
N6 0.0178(10) 0.0209(8) 0.0166(9) 0.0002(6) -0.0004(8) -0.0022(6)
N7 0.0195(10) 0.0222(8) 0.0220(10) -0.0010(7) -0.0005(9) -0.0012(6)
N8 0.0258(11) 0.0260(9) 0.0204(10) -0.0060(7) -0.0011(9) -0.0018(7)
N9 0.0201(10) 0.0231(8) 0.0205(10) 0.0000(7) 0.0012(8) -0.0006(6)
N10 0.0241(11) 0.0304(9) 0.0151(10) 0.0012(7) -0.0010(9) 0.0017(7)
N11 0.0213(10) 0.0209(8) 0.0240(10) -0.0003(7) 0.0008(9) -0.0010(6)
N12 0.0211(11) 0.0263(9) 0.0219(10) -0.0013(7) -0.0051(9) -0.0018(7)
C1 0.0189(11) 0.0188(9) 0.0226(12) -0.0002(8) 0.0032(10) 0.0002(7)
C2 0.0328(14) 0.0209(10) 0.0265(13) -0.0023(8) 0.0039(11) 0.0042(8)
C3 0.0307(13) 0.0208(10) 0.0200(12) -0.0038(8) 0.0018(11) -0.0022(8)
C4 0.0192(11) 0.0198(9) 0.0218(12) 0.0003(8) 0.0020(10) 0.0022(7)
C5 0.0201(12) 0.0255(10) 0.0235(12) -0.0053(8) 0.0032(10) -0.0011(8)
C6 0.0218(13) 0.0328(11) 0.0240(13) -0.0049(9) -0.0009(11) 0.0021(8)
C7 0.0217(14) 0.0515(15) 0.0356(15) -0.0110(11) -0.0024(12) 0.0066(10)
C8 0.0231(15) 0.0706(19) 0.0448(18) -0.0125(14) 0.0100(14) -0.0012(12)
C9 0.0384(17) 0.0600(17) 0.0457(18) 0.0004(14) 0.0224(15) -0.0077(13)
C10 0.0359(15) 0.0364(12) 0.0362(15) 0.0028(10) 0.0112(13) -0.0002(10)
C11 0.0183(12) 0.0208(9) 0.0269(12) 0.0016(8) 0.0057(10) 0.0048(7)
C12 0.0275(13) 0.0290(11) 0.0259(13) 0.0015(9) 0.0041(11) 0.0041(8)
C13 0.0406(16) 0.0369(13) 0.0261(13) 0.0069(10) 0.0077(13) 0.0079(10)
C14 0.0450(17) 0.0336(12) 0.0392(16) 0.0119(10) 0.0176(14) -0.0015(10)
C15 0.0390(16) 0.0343(12) 0.0462(17) 0.0011(11) 0.0135(14) -0.0114(10)
C16 0.0260(13) 0.0300(11) 0.0308(13) 0.0032(9) 0.0043(11) -0.0037(9)
C17 0.0149(11) 0.0201(9) 0.0244(12) 0.0033(8) 0.0005(10) 0.0005(7)
C18 0.0146(12) 0.0389(12) 0.0285(13) 0.0031(9) 0.0003(11) -0.0031(9)
C19 0.0166(12) 0.0329(11) 0.0204(12) 0.0006(9) -0.0066(10) -0.0068(8)
C20 0.0142(12) 0.0239(10) 0.0230(12) 0.0005(8) 0.0005(10) -0.0012(7)
C21 0.0154(11) 0.0229(10) 0.0321(13) -0.0026(9) -0.0034(10) -0.0005(7)
C22 0.0346(15) 0.0335(12) 0.0342(15) -0.0071(10) 0.0022(12) 0.0049(10)
C23 0.0360(16) 0.0405(14) 0.0507(18) -0.0164(12) 0.0003(14) 0.0096(11)
C24 0.0351(16) 0.0243(12) 0.069(2) -0.0078(12) -0.0107(15) 0.0055(10)
C25 0.0235(13) 0.0288(12) 0.0581(19) 0.0103(11) -0.0052(13) -0.0025(9)
C26 0.0187(12) 0.0269(11) 0.0437(15) 0.0053(10) 0.0012(11) -0.0018(8)
C27 0.0215(12) 0.0229(10) 0.0242(12) -0.0024(8) 0.0076(10) 0.0004(8)
C28 0.0259(13) 0.0307(11) 0.0278(13) 0.0008(9) 0.0096(11) 0.0016(8)
C29 0.0430(16) 0.0369(12) 0.0256(13) 0.0058(10) 0.0140(13) 0.0074(10)
C30 0.0504(17) 0.0306(12) 0.0363(15) 0.0026(10) 0.0271(14) -0.0031(10)
C31 0.0364(16) 0.0392(13) 0.0446(17) -0.0084(11) 0.0194(14) -0.0130(10)
C32 0.0267(13) 0.0378(12) 0.0287(13) -0.0012(10) 0.0062(12) -0.0060(9)
C33 0.0173(11) 0.0185(9) 0.0210(11) 0.0011(7) 0.0043(10) 0.0007(7)
C34 0.0218(12) 0.0229(10) 0.0250(12) 0.0074(8) 0.0029(10) 0.0008(8)
C35 0.0188(12) 0.0255(10) 0.0171(11) 0.0024(8) -0.0027(10) 0.0023(8)
C36 0.0226(12) 0.0196(9) 0.0178(11) 0.0021(8) 0.0031(10) -0.0024(7)
C37 0.0167(11) 0.0203(9) 0.0219(12) 0.0008(8) 0.0005(10) -0.0041(7)
C38 0.0361(14) 0.0255(11) 0.0255(13) -0.0018(9) 0.0073(11) -0.0033(9)
C39 0.0483(17) 0.0276(12) 0.0395(15) -0.0101(10) 0.0117(14) -0.0006(10)
C40 0.0396(16) 0.0201(11) 0.0477(17) -0.0030(10) -0.0002(14) 0.0009(9)
C41 0.0370(15) 0.0232(10) 0.0352(14) 0.0082(9) -0.0009(12) -0.0045(9)
C42 0.0317(14) 0.0231(10) 0.0266(13) 0.0024(8) 0.0050(11) -0.0023(8)
C43 0.0208(12) 0.0166(9) 0.0244(12) 0.0019(8) 0.0025(10) -0.0019(7)
C44 0.0242(13) 0.0334(12) 0.0288(14) -0.0049(9) 0.0002(12) -0.0050(9)
C45 0.0188(13) 0.0452(14) 0.0413(16) -0.0011(11) -0.0035(12) -0.0051(10)
C46 0.0248(15) 0.0394(13) 0.0481(18) -0.0016(11) 0.0090(14) 0.0026(10)
C47 0.0282(15) 0.0475(14) 0.0379(16) -0.0061(11) 0.0082(14) 0.0073(10)
C48 0.0222(13) 0.0382(12) 0.0309(14) -0.0073(10) 0.0001(11) 0.0043(9)
C49 0.0181(12) 0.0256(10) 0.0322(13) 0.0021(9) 0.0006(11) -0.0005(8)
C50 0.0345(15) 0.0251(11) 0.0479(17) -0.0030(10) 0.0086(13) 0.0064(9)
C51 0.0394(16) 0.0306(12) 0.0365(15) -0.0122(10) 0.0107(13) 0.0004(10)
C52 0.0211(12) 0.0236(10) 0.0353(14) 0.0032(9) 0.0092(11) 0.0017(8)
C53 0.0276(14) 0.0342(12) 0.0344(14) 0.0146(10) 0.0100(12) 0.0073(9)
C54 0.0240(13) 0.0410(12) 0.0207(12) 0.0064(9) 0.0050(11) 0.0090(9)
C55 0.0229(13) 0.0291(11) 0.0348(14) 0.0033(9) 0.0078(12) 0.0003(8)
C56 0.0178(14) 0.0502(15) 0.0507(18) 0.0065(12) 0.0020(14) -0.0015(10)
C57 0.0245(14) 0.0395(13) 0.0338(15) 0.0040(10) -0.0112(12) -0.0061(9)

loop_
_atom_type_symbol
_atom_type_description
_atom_type_scat_dispersion_real
_atom_type_scat_dispersion_imag
_atom_type_scat_source
C C 0.0033 0.0016 'International Tables Vol C Tables 4.2.6.8 and 6.1.1.4'
H H 0.0000 0.0000 'International Tables Vol C Tables 4.2.6.8 and 6.1.1.4'
B B 0.0013 0.0007 'International Tables Vol C Tables 4.2.6.8 and 6.1.1.4'
N N 0.0061 0.0033 'International Tables Vol C Tables 4.2.6.8 and 6.1.1.4'
Co Co 0.3494 0.9721 'International Tables Vol C Tables 4.2.6.8 and 6.1.1.4'

loop_
_geom_angle_atom_site_label_1
_geom_angle_atom_site_label_2
_geom_angle_atom_site_label_3
_geom_angle
_geom_angle_site_symmetry_1
_geom_angle_site_symmetry_3
_geom_angle_publ_flag
N9 Co1 N7 88.21(7) . . ?
N9 Co1 N11 83.96(7) . . ?
N7 Co1 N11 83.70(7) . . ?
N9 Co1 N1 94.49(6) . . ?
N7 Co1 N1 177.16(7) . . ?
N11 Co1 N1 97.42(6) . . ?
N9 Co1 N5 179.01(7) . . ?
N7 Co1 N5 92.54(6) . . ?
N11 Co1 N5 96.75(7) . . ?
N1 Co1 N5 84.74(6) . . ?
N9 Co1 N3 91.44(6) . . ?
N7 Co1 N3 90.59(6) . . ?
N11 Co1 N3 172.76(6) . . ?
N1 Co1 N3 88.49(6) . . ?
N5 Co1 N3 87.92(6) . . ?
N4 B1 N2 110.70(17) . . ?
N4 B1 N6 108.76(16) . . ?
N2 B1 N6 109.23(18) . . ?
N10 B2 N12 107.54(17) . . ?
N10 B2 N8 109.3(2) . . ?
N12 B2 N8 108.87(18) . . ?
C1 N1 N2 106.20(16) . . ?
C1 N1 Co1 139.40(15) . . ?
N2 N1 Co1 113.89(12) . . ?
C3 N2 N1 110.11(17) . . ?
C3 N2 B1 126.65(19) . . ?
N1 N2 B1 123.16(16) . . ?
C17 N3 N4 105.61(18) . . ?
C17 N3 Co1 140.98(15) . . ?
N4 N3 Co1 113.41(12) . . ?
C19 N4 N3 110.63(17) . . ?
C19 N4 B1 126.95(19) . . ?
N3 N4 B1 121.83(17) . . ?
C33 N5 N6 105.86(16) . . ?
C33 N5 Co1 138.17(14) . . ?
N6 N5 Co1 114.02(11) . . ?
C35 N6 N5 110.74(16) . . ?
C35 N6 B1 127.62(19) . . ?
N5 N6 B1 121.63(16) . . ?
C49 N7 N8 106.17(17) . . ?
C49 N7 Co1 134.09(16) . . ?
N8 N7 Co1 119.09(13) . . ?
C51 N8 N7 109.64(19) . . ?
C51 N8 B2 130.4(2) . . ?
N7 N8 B2 119.92(17) . . ?
C52 N9 N10 106.01(18) . . ?
C52 N9 Co1 134.54(16) . . ?
N10 N9 Co1 119.01(12) . . ?
C54 N10 N9 109.89(18) . . ?
C54 N10 B2 129.0(2) . . ?
N9 N10 B2 120.09(17) . . ?
C55 N11 N12 105.58(19) . . ?
C55 N11 Co1 136.64(17) . . ?
N12 N11 Co1 117.55(13) . . ?
C57 N12 N11 109.91(18) . . ?
C57 N12 B2 129.4(2) . . ?
N11 N12 B2 120.55(18) . . ?
N1 C1 C2 109.69(19) . . ?
N1 C1 C4 123.70(18) . . ?
C2 C1 C4 126.59(18) . . ?
C3 C2 C1 105.32(18) . . ?
N2 C3 C2 108.7(2) . . ?
C1 C4 C11 113.04(18) . . ?
C1 C4 C5 110.74(17) . . ?
C11 C4 C5 112.40(16) . . ?
C6 C5 C10 117.4(2) . . ?
C6 C5 C4 123.57(19) . . ?
C10 C5 C4 119.0(2) . . ?
C5 C6 C7 121.3(2) . . ?
C8 C7 C6 120.4(2) . . ?
C9 C8 C7 119.0(2) . . ?
C8 C9 C10 120.8(2) . . ?
C9 C10 C5 121.1(2) . . ?
C12 C11 C16 118.1(2) . . ?
C12 C11 C4 118.9(2) . . ?
C16 C11 C4 123.1(2) . . ?
C11 C12 C13 121.3(2) . . ?
C12 C13 C14 119.8(2) . . ?
C15 C14 C13 119.5(2) . . ?
C14 C15 C16 120.6(2) . . ?
C11 C16 C15 120.7(2) . . ?
N3 C17 C18 110.14(19) . . ?
N3 C17 C20 123.1(2) . . ?
C18 C17 C20 126.78(19) . . ?
C19 C18 C17 105.59(19) . . ?
N4 C19 C18 108.0(2) . . ?
C17 C20 C27 111.78(16) . . ?
C17 C20 C21 111.41(18) . . ?
C27 C20 C21 112.67(17) . . ?
C22 C21 C26 118.0(2) . . ?
C22 C21 C20 121.0(2) . . ?
C26 C21 C20 120.78(19) . . ?
C21 C22 C23 120.6(2) . . ?
C24 C23 C22 120.5(2) . . ?
C23 C24 C25 119.4(2) . . ?
C24 C25 C26 120.4(2) . . ?
C25 C26 C21 121.1(2) . . ?
C28 C27 C32 118.2(2) . . ?
C28 C27 C20 119.6(2) . . ?
C32 C27 C20 122.1(2) . . ?
C27 C28 C29 121.2(2) . . ?
C30 C29 C28 120.1(2) . . ?
C31 C30 C29 119.5(2) . . ?
C30 C31 C32 120.4(2) . . ?
C27 C32 C31 120.5(2) . . ?
N5 C33 C34 109.68(18) . . ?
N5 C33 C36 120.89(18) . . ?
C34 C33 C36 129.16(17) . . ?
C35 C34 C33 105.47(18) . . ?
N6 C35 C34 108.2(2) . . ?
C33 C36 C37 113.28(18) . . ?
C33 C36 C43 112.11(17) . . ?
C37 C36 C43 110.97(16) . . ?
C42 C37 C38 118.43(18) . . ?
C42 C37 C36 121.91(18) . . ?
C38 C37 C36 119.66(18) . . ?
C39 C38 C37 120.6(2) . . ?
C40 C39 C38 120.4(2) . . ?
C39 C40 C41 119.5(2) . . ?
C40 C41 C42 120.3(2) . . ?
C37 C42 C41 120.7(2) . . ?
C44 C43 C48 118.1(2) . . ?
C44 C43 C36 118.68(19) . . ?
C48 C43 C36 123.2(2) . . ?
C43 C44 C45 121.6(2) . . ?
C46 C45 C44 119.4(2) . . ?
C47 C46 C45 119.9(2) . . ?
C46 C47 C48 120.5(2) . . ?
C43 C48 C47 120.5(2) . . ?
N7 C49 C50 110.6(2) . . ?
C51 C50 C49 104.7(2) . . ?
N8 C51 C50 109.0(2) . . ?
N9 C52 C53 110.9(2) . . ?
C54 C53 C52 104.91(19) . . ?
N10 C54 C53 108.3(2) . . ?
N11 C55 C56 111.2(2) . . ?
C57 C56 C55 104.8(2) . . ?
N12 C57 C56 108.6(2) . . ?

loop_
_geom_bond_atom_site_label_1
_geom_bond_atom_site_label_2
_geom_bond_distance
_geom_bond_site_symmetry_2
_geom_bond_publ_flag
Co1 N9 2.1255(17) . ?
Co1 N7 2.1264(17) . ?
Co1 N11 2.1730(19) . ?
Co1 N1 2.1844(16) . ?
Co1 N5 2.1912(17) . ?
Co1 N3 2.2649(18) . ?
B1 N4 1.527(3) . ?
B1 N2 1.534(3) . ?
B1 N6 1.548(3) . ?
B2 N10 1.533(3) . ?
B2 N12 1.538(3) . ?
B2 N8 1.543(3) . ?
N1 C1 1.348(2) . ?
N1 N2 1.368(2) . ?
N2 C3 1.345(2) . ?
N3 C17 1.348(3) . ?
N3 N4 1.364(2) . ?
N4 C19 1.342(3) . ?
N5 C33 1.357(2) . ?
N5 N6 1.365(2) . ?
N6 C35 1.336(3) . ?
N7 C49 1.334(3) . ?
N7 N8 1.361(3) . ?
N8 C51 1.342(3) . ?
N9 C52 1.331(3) . ?
N9 N10 1.367(2) . ?
N10 C54 1.347(3) . ?
N11 C55 1.329(3) . ?
N11 N12 1.368(3) . ?
N12 C57 1.341(3) . ?
C1 C2 1.408(3) . ?
C1 C4 1.498(3) . ?
C2 C3 1.367(3) . ?
C4 C11 1.526(3) . ?
C4 C5 1.545(3) . ?
C5 C6 1.386(3) . ?
C5 C10 1.394(3) . ?
C6 C7 1.393(3) . ?
C7 C8 1.376(4) . ?
C8 C9 1.375(4) . ?
C9 C10 1.385(3) . ?
C11 C12 1.387(3) . ?
C11 C16 1.387(3) . ?
C12 C13 1.387(3) . ?
C13 C14 1.387(4) . ?
C14 C15 1.370(4) . ?
C15 C16 1.394(3) . ?
C17 C18 1.392(3) . ?
C17 C20 1.513(3) . ?
C18 C19 1.370(3) . ?
C20 C27 1.527(3) . ?
C20 C21 1.535(3) . ?
C21 C22 1.385(3) . ?
C21 C26 1.390(3) . ?
C22 C23 1.402(3) . ?
C23 C24 1.372(4) . ?
C24 C25 1.376(4) . ?
C25 C26 1.387(3) . ?
C27 C28 1.380(3) . ?
C27 C32 1.390(3) . ?
C28 C29 1.388(3) . ?
C29 C30 1.378(4) . ?
C30 C31 1.373(4) . ?
C31 C32 1.393(3) . ?
C33 C34 1.396(3) . ?
C33 C36 1.500(3) . ?
C34 C35 1.380(3) . ?
C36 C37 1.529(3) . ?
C36 C43 1.532(3) . ?
C37 C42 1.387(3) . ?
C37 C38 1.392(3) . ?
C38 C39 1.389(3) . ?
C39 C40 1.378(4) . ?
C40 C41 1.379(3) . ?
C41 C42 1.391(3) . ?
C43 C44 1.385(3) . ?
C43 C48 1.391(3) . ?
C44 C45 1.390(3) . ?
C45 C46 1.390(4) . ?
C46 C47 1.368(4) . ?
C47 C48 1.398(3) . ?
C49 C50 1.394(3) . ?
C50 C51 1.364(4) . ?
C52 C53 1.392(3) . ?
C53 C54 1.373(3) . ?
C55 C56 1.389(4) . ?
C56 C57 1.365(4) . ?
